data_7249669
loop_
_publ_author_name
'Zelenov, Victor Petrovich'
'Fedyanin, Ivan V.'
'Samigullina, Aida I.'
'Larin, Alexander'
'Sheremetev, Aleksei B.'

_publ_section_title
;
 R-substituent vs exocyclic oxygen: influence on synthesis and crystal
 packing of R-[1,2,5]oxadiazolo[3,4-c]cinnoline mono- and dioxides
;
_journal_name_full CrystEngComm
_journal_paper_doi 10.1039/D4CE01068J
_journal_year 2024
_chemical_formula_moiety 'C9 H6 N4 O3'
_chemical_formula_sum 'C9 H6 N4 O3'
_chemical_formula_weight 218.18
_space_group_crystal_system triclinic
_space_group_IT_number 2
_space_group_name_Hall '-P 1'
_space_group_name_H-M_alt 'P -1'
_atom_sites_solution_hydrogens geom
_atom_sites_solution_primary dual
_atom_sites_solution_secondary difmap
_audit_creation_method 'Modified SHELXL output'
_audit_update_record
;
2024-06-24 deposited with the CCDC.	2024-12-03 downloaded from the CCDC.
;
_cell_angle_alpha 77.3481(15)
_cell_angle_beta 87.0582(15)
_cell_angle_gamma 80.0249(18)
_cell_formula_units_Z 2
_cell_length_a 5.89689(13)
_cell_length_b 8.54466(18)
_cell_length_c 9.10721(12)
_cell_measurement_reflns_used 7668
_cell_measurement_temperature 100(2)
_cell_measurement_theta_max 80.4840
_cell_measurement_theta_min 4.9550
_cell_volume 440.931(15)
_computing_cell_refinement 'CrysAlisPro 1.171.43.104a (Rigaku OD, 2023)'
_computing_data_collection 'CrysAlisPro system (CCD 43.103a 64-bit (release 20-12-2023))'
_computing_data_reduction 'CrysAlisPro 1.171.43.104a (Rigaku OD, 2023)'
_computing_molecular_graphics 'SHELXTL (Sheldrick, 2008)'
_computing_publication_material 'SHELXTL (Sheldrick, 2008)'
_computing_structure_refinement 'SHELXL (Sheldrick, 2015b)'
_computing_structure_solution 'SHELXT 2014/5 (Sheldrick, 2014)'
_diffrn_ambient_environment N~2~
_diffrn_ambient_temperature 100(2)
_diffrn_detector 'Hybrid Pixel Array Detector'
_diffrn_detector_area_resol_mean 10.0000
_diffrn_detector_type HyPix
_diffrn_measured_fraction_theta_full 0.999
_diffrn_measured_fraction_theta_max 0.990
_diffrn_measurement_details
;
List of Runs (angles in degrees, time in seconds):

  # Type    Start    End  Width  t~exp~   \w     \q     \k     \f   Frames
#--------------------------------------------------------------------------
  1  \w     17.00  80.00   0.50    0.05    --   44.13  77.00 150.00  126
  2  \w     17.00 117.00   0.50    0.05    --   44.13  77.00  60.00  200
  3  \w     17.00 117.00   0.50    0.05    --   44.13  77.00 -30.00  200
  4  \w     25.00 121.00   0.50    0.05    --   44.13  33.00 -47.00  192
  5  \w     25.00 121.00   0.50    0.05    --   44.13  33.00 -47.00  192
  6  \w     91.00 178.00   0.50    0.10    --  117.50  77.00-120.00  174
  7  \w     97.00 178.00   0.50    0.10    --  117.50  61.00-180.00  162
  8  \w     97.00 178.00   0.50    0.10    --  117.50  61.00-180.00  162
  9  \w     98.00 178.00   0.50    0.10    --  117.50  45.00 -90.00  160
 10  \w     91.00 178.00   0.50    0.10    --  117.50  77.00 120.00  174
 11  \w     91.00 178.00   0.50    0.10    --  117.50  77.00 150.00  174
 12  \w     91.00 178.00   0.50    0.10    --  117.50  77.00 150.00  174
 13  \w     98.00 178.00   0.50    0.10    --  117.50  45.00 120.00  160
 14  \w     98.00 178.00   0.50    0.10    --  117.50  45.00  90.00  160
 15  \w     98.00 178.00   0.50    0.10    --  117.50  30.00   0.00  160
 16  \w     98.00 178.00   0.50    0.10    --  117.50  45.00 -30.00  160
 17  \w     98.00 178.00   0.50    0.10    --  117.50  33.00 -47.00  160
 18  \w     98.00 178.00   0.50    0.10    --  117.50  45.00 -90.00  160
 19  \w     98.00 178.00   0.50    0.10    --  117.50  45.00-150.00  160
 20  \w     86.00 178.00   0.50    0.10    --  117.50  15.00-120.00  184
 21  \w     86.00 178.00   0.50    0.10    --  117.50  15.00  60.00  184
 22  \w     86.00 178.00   0.50    0.10    --  117.50  15.00  60.00  184
 23  \w     98.00 178.00   0.50    0.10    --  117.50  30.00  90.00  160
 24  \w     86.00 178.00   0.50    0.10    --  117.50  15.00 150.00  184
 25  \w     45.00 147.00   0.50    0.10    --  117.50 -83.00 -24.56  204
 26  \w     47.00 111.00   0.50    0.10    --  117.50-125.00 120.00  128
 27  \w     34.00  94.00   0.50    0.05    --   44.13-125.00  60.00  120
 28  \w     47.00 111.00   0.50    0.10    --  117.50-125.00  30.00  128
 29  \w     47.00 111.00   0.50    0.10    --  117.50-125.00   0.00  128
 30  \w     45.00 105.00   0.50    0.10    --  117.50 -95.00  30.00  120
 31  \w     47.00 111.00   0.50    0.10    --  117.50-125.00-150.00  128
 32  \w     47.00 111.00   0.50    0.10    --  117.50-125.00-180.00  128
 33  \w     47.00 111.00   0.50    0.10    --  117.50-125.00-180.00  128
 34  \w     45.00 105.00   0.50    0.10    --  117.50 -95.00-180.00  120
 35  \w     45.00 105.00   0.50    0.10    --  117.50 -95.00-120.00  120
 36  \w     45.00 105.00   0.50    0.10    --  117.50 -95.00 -90.00  120
 37  \w     45.00 105.00   0.50    0.10    --  117.50 -95.00 -60.00  120
 38  \w     34.00  94.00   0.50    0.05    --   44.13-125.00-180.00  120
 39  \w     45.00 105.00   0.50    0.10    --  117.50 -95.00   0.00  120
 40  \w     45.00 150.00   0.50    0.10    --  117.50 -88.00  60.98  210
 41  \w     45.00 150.00   0.50    0.10    --  117.50 -88.00  60.98  210
 42  \w     45.00 147.00   0.50    0.10    --  117.50 -83.00 -24.56  204
 43  \w     45.00 145.00   0.50    0.10    --  117.50 -79.00-163.36  200
 44  \w     45.00 145.00   0.50    0.10    --  117.50 -79.00-163.36  200
 45  \w     45.00 105.00   0.50    0.10    --  117.50 -77.00-180.00  120
 46  \w     45.00  71.00   0.50    0.10    --  117.50 -61.00-150.00   52
 47  \w     45.00 105.00   0.50    0.10    --  117.50 -77.00-150.00  120
 48  \w     45.00  71.00   0.50    0.10    --  117.50 -61.00-120.00   52
 49  \w     45.00 105.00   0.50    0.10    --  117.50 -77.00  60.00  120
 50  \w     45.00  71.00   0.50    0.10    --  117.50 -61.00  30.00   52
 51  \w     45.00  71.00   0.50    0.10    --  117.50 -61.00  60.00   52
 52  \w     45.00  71.00   0.50    0.10    --  117.50 -61.00  90.00   52
 53  \w     45.00  71.00   0.50    0.10    --  117.50 -61.00 120.00   52
 54  \w    -34.00  27.00   0.50    0.05    --   44.13 -19.00  90.00  122
 55  \w    -34.00  27.00   0.50    0.05    --   44.13 -19.00   0.00  122
 56  \w    -32.00  38.00   0.50    0.05    --   44.13 -33.00 153.00  140
 57  \w     95.00 178.00   0.50    0.10    --  117.50 125.00 120.00  166
 58  \w    -38.00  33.00   0.50    0.05    --  -44.13  33.00 -47.00  142
 59  \w    -51.00 -21.00   0.50    0.10    --  -96.00  45.00  90.00   60
 60  \w    -51.00 -21.00   0.50    0.10    --  -96.00  45.00 120.00   60
 61  \w    -51.00 -21.00   0.50    0.10    --  -96.00  45.00 150.00   60
 62  \w    -86.00 -25.00   0.50    0.10    --  -96.00 125.00 150.00  122
 63  \w    -86.00 -25.00   0.50    0.10    --  -96.00 125.00   0.00  122
 64  \w   -121.00 -24.00   0.50    0.05    --  -44.13 -33.00 153.00  194
 65  \w   -173.00 -75.00   0.50    0.10    --  -96.00 -33.00 153.00  196
;
_diffrn_measurement_device 'four-circle diffractometer'
_diffrn_measurement_method '\w scans'
_diffrn_radiation_monochromator mirror
_diffrn_radiation_probe x-ray
_diffrn_radiation_type 'Cu K\a'
_diffrn_radiation_wavelength 1.54184
_diffrn_reflns_av_R_equivalents 0.0261
_diffrn_reflns_av_unetI/netI 0.0160
_diffrn_reflns_Laue_measured_fraction_full 0.999
_diffrn_reflns_Laue_measured_fraction_max 0.990
_diffrn_reflns_limit_h_max 7
_diffrn_reflns_limit_h_min -7
_diffrn_reflns_limit_k_max 10
_diffrn_reflns_limit_k_min -10
_diffrn_reflns_limit_l_max 11
_diffrn_reflns_limit_l_min -9
_diffrn_reflns_number 11982
_diffrn_reflns_point_group_measured_fraction_full 0.999
_diffrn_reflns_point_group_measured_fraction_max 0.990
_diffrn_reflns_theta_full 67.684
_diffrn_reflns_theta_max 80.742
_diffrn_reflns_theta_min 4.977
_diffrn_source 'micro-focus sealed X-ray tube'
_diffrn_source_type 'PhotonJet (Cu) X-ray Source'
_exptl_absorpt_coefficient_mu 1.096
_exptl_absorpt_correction_T_max 1.000
_exptl_absorpt_correction_T_min 0.813
_exptl_absorpt_correction_type gaussian
_exptl_absorpt_process_details
; 
CrysAlisPro 1.171.43.104a (Rigaku Oxford Diffraction, 2023) 
Numerical absorption correction based on gaussian integration over 
a multifaceted crystal model 
Empirical absorption correction using spherical harmonics, 
implemented in SCALE3 ABSPACK scaling algorithm. 
;
_exptl_crystal_colour yellow
_exptl_crystal_density_diffrn 1.643
_exptl_crystal_density_method 'not measured'
_exptl_crystal_description needle
_exptl_crystal_F_000 224
_exptl_crystal_size_max 0.240
_exptl_crystal_size_mid 0.150
_exptl_crystal_size_min 0.120
_refine_diff_density_max 0.346
_refine_diff_density_min -0.209
_refine_diff_density_rms 0.051
_refine_ls_extinction_coef 0.0073(13)
_refine_ls_extinction_expression Fc^*^=kFc[1+0.001xFc^2^\l^3^/sin(2\q)]^-1/4^
_refine_ls_extinction_method 'SHELXL-2018/3 (Sheldrick 2018)'
_refine_ls_goodness_of_fit_ref 1.062
_refine_ls_hydrogen_treatment constr
_refine_ls_matrix_type full
_refine_ls_number_parameters 147
_refine_ls_number_reflns 1923
_refine_ls_number_restraints 0
_refine_ls_restrained_S_all 1.062
_refine_ls_R_factor_all 0.0370
_refine_ls_R_factor_gt 0.0359
_refine_ls_shift/su_max 0.000
_refine_ls_shift/su_mean 0.000
_refine_ls_structure_factor_coef Fsqd
_refine_ls_weighting_details 'w=1/[\s^2^(Fo^2^)+(0.0529P)^2^+0.1804P] where P=(Fo^2^+2Fc^2^)/3'
_refine_ls_weighting_scheme calc
_refine_ls_wR_factor_gt 0.0994
_refine_ls_wR_factor_ref 0.1004
_reflns_Friedel_coverage 0.000
_reflns_number_gt 1832
_reflns_number_total 1923
_reflns_threshold_expression 'I > 2\s(I)'
_cod_data_source_file d4ce01068j2.cif
_cod_data_source_block 1n_z481102
_cod_database_code 7249669
_publ_contact_name 'Aida I. Samigullina'
_publ_contact_email s_aida_88@mail.ru
_shelx_shelxl_version_number 2018/3
_shelx_space_group_comment
; 
The symmetry employed for this shelxl refinement is uniquely defined 
by the following loop, which should always be used as a source of 
symmetry information in preference to the above space-group names. 
They are only intended as comments. 
;
_shelx_estimated_absorpt_t_min 0.779
_shelx_estimated_absorpt_t_max 0.880

loop_
_space_group_symop_operation_xyz
'x, y, z'
'-x, -y, -z'

loop_
_atom_site_label
_atom_site_type_symbol
_atom_site_fract_x
_atom_site_fract_y
_atom_site_fract_z
_atom_site_U_iso_or_equiv
_atom_site_adp_type
_atom_site_occupancy
_atom_site_site_symmetry_order
_atom_site_calc_flag
_atom_site_refinement_flags_posn
_atom_site_refinement_flags_adp
_atom_site_refinement_flags_occupancy
_atom_site_disorder_assembly
_atom_site_disorder_group
O1 O 0.97625(15) 0.46730(11) 0.34003(10) 0.0251(2) Uani 1 1 d . . . . .
O2 O 0.86076(16) 0.42461(11) 0.11548(10) 0.0259(2) Uani 1 1 d . . . . .
O5 O 0.13734(15) 0.09759(11) 0.32874(10) 0.0231(2) Uani 1 1 d . . . . .
N1 N 0.83960(17) 0.40992(12) 0.27853(12) 0.0205(2) Uani 1 1 d . . . . .
N3 N 0.69549(19) 0.35095(14) 0.06982(13) 0.0258(3) Uani 1 1 d . . . . .
N4 N 0.40017(18) 0.21646(13) 0.19104(11) 0.0214(2) Uani 1 1 d . . . . .
N5 N 0.30489(17) 0.17114(12) 0.32209(11) 0.0187(2) Uani 1 1 d . . . . .
C3A C 0.5816(2) 0.29705(14) 0.19347(14) 0.0203(3) Uani 1 1 d . . . . .
C5A C 0.37736(19) 0.19918(13) 0.46432(13) 0.0172(2) Uani 1 1 d . . . . .
C6 C 0.25561(19) 0.14422(14) 0.59423(13) 0.0189(3) Uani 1 1 d . . . . .
H6 H 0.129540 0.089741 0.589714 0.023 Uiso 1 1 calc R U . . .
C7 C 0.3190(2) 0.16926(14) 0.73123(14) 0.0201(3) Uani 1 1 d . . . . .
C8 C 0.5098(2) 0.24771(14) 0.73457(14) 0.0206(3) Uani 1 1 d . . . . .
H8 H 0.556319 0.262666 0.828187 0.025 Uiso 1 1 calc R U . . .
C9 C 0.63072(19) 0.30337(14) 0.60516(13) 0.0198(3) Uani 1 1 d . . . . .
H9 H 0.757690 0.356932 0.609850 0.024 Uiso 1 1 calc R U . . .
C9A C 0.56441(19) 0.28012(13) 0.46691(13) 0.0175(2) Uani 1 1 d . . . . .
C9B C 0.66601(19) 0.33123(14) 0.32247(13) 0.0192(3) Uani 1 1 d . . . . .
C10 C 0.1842(2) 0.11524(17) 0.87253(14) 0.0261(3) Uani 1 1 d . . . . .
H10A H 0.096918 0.210812 0.904597 0.039 Uiso 1 1 calc R U . . .
H10B H 0.290269 0.053385 0.952128 0.039 Uiso 1 1 calc R U . . .
H10C H 0.077477 0.046333 0.852911 0.039 Uiso 1 1 calc R U . . .

loop_
_atom_site_aniso_label
_atom_site_aniso_U_11
_atom_site_aniso_U_22
_atom_site_aniso_U_33
_atom_site_aniso_U_23
_atom_site_aniso_U_13
_atom_site_aniso_U_12
O1 0.0219(4) 0.0254(5) 0.0307(5) -0.0067(4) -0.0002(3) -0.0106(3)
O2 0.0261(5) 0.0306(5) 0.0215(5) -0.0029(3) 0.0049(3) -0.0108(4)
O5 0.0210(4) 0.0243(4) 0.0278(5) -0.0081(3) -0.0017(3) -0.0107(3)
N1 0.0189(5) 0.0201(5) 0.0224(5) -0.0030(4) 0.0026(4) -0.0056(4)
N3 0.0255(5) 0.0297(6) 0.0229(5) -0.0050(4) 0.0021(4) -0.0079(4)
N4 0.0222(5) 0.0240(5) 0.0189(5) -0.0057(4) 0.0000(4) -0.0050(4)
N5 0.0182(5) 0.0179(5) 0.0211(5) -0.0053(4) -0.0013(4) -0.0044(4)
C3A 0.0207(5) 0.0195(5) 0.0204(6) -0.0040(4) 0.0004(4) -0.0030(4)
C5A 0.0176(5) 0.0160(5) 0.0192(6) -0.0054(4) -0.0013(4) -0.0035(4)
C6 0.0175(5) 0.0172(5) 0.0230(6) -0.0050(4) 0.0010(4) -0.0050(4)
C7 0.0205(5) 0.0186(5) 0.0211(6) -0.0046(4) 0.0012(4) -0.0029(4)
C8 0.0223(6) 0.0207(6) 0.0201(6) -0.0065(4) -0.0025(4) -0.0036(4)
C9 0.0174(5) 0.0193(5) 0.0243(6) -0.0065(4) -0.0017(4) -0.0046(4)
C9A 0.0162(5) 0.0152(5) 0.0211(6) -0.0040(4) 0.0008(4) -0.0030(4)
C9B 0.0173(5) 0.0175(5) 0.0228(6) -0.0039(4) 0.0007(4) -0.0039(4)
C10 0.0289(6) 0.0302(6) 0.0210(6) -0.0066(5) 0.0051(5) -0.0094(5)

loop_
_atom_type_symbol
_atom_type_description
_atom_type_scat_dispersion_real
_atom_type_scat_dispersion_imag
_atom_type_scat_source
C C 0.0181 0.0091 'International Tables Vol C Tables 4.2.6.8 and 6.1.1.4'
H H 0.0000 0.0000 'International Tables Vol C Tables 4.2.6.8 and 6.1.1.4'
N N 0.0311 0.0180 'International Tables Vol C Tables 4.2.6.8 and 6.1.1.4'
O O 0.0492 0.0322 'International Tables Vol C Tables 4.2.6.8 and 6.1.1.4'

loop_
_exptl_crystal_face_index_h
_exptl_crystal_face_index_k
_exptl_crystal_face_index_l
_exptl_crystal_face_perp_dist
0 1 0 0.0634
0 -1 0 0.0653
-1 0 0 0.0497
1 0 0 0.0745
1 1 1 0.0812
0 0 1 0.1183
0 0 -1 0.0877
1 -1 1 0.0783

loop_
_geom_angle_atom_site_label_1
_geom_angle_atom_site_label_2
_geom_angle_atom_site_label_3
_geom_angle
_geom_angle_site_symmetry_1
_geom_angle_site_symmetry_3
_geom_angle_publ_flag
N3 O2 N1 108.77(8) . . ?
O1 N1 C9B 135.96(11) . . ?
O1 N1 O2 118.00(9) . . ?
C9B N1 O2 106.03(9) . . ?
C3A N3 O2 105.12(10) . . ?
N5 N4 C3A 114.37(10) . . ?
O5 N5 N4 118.06(9) . . ?
O5 N5 C5A 116.61(10) . . ?
N4 N5 C5A 125.33(10) . . ?
N3 C3A N4 121.62(11) . . ?
N3 C3A C9B 112.98(11) . . ?
N4 C3A C9B 125.40(11) . . ?
C6 C5A C9A 121.68(11) . . ?
C6 C5A N5 118.07(10) . . ?
C9A C5A N5 120.26(10) . . ?
C5A C6 C7 119.65(10) . . ?
C5A C6 H6 120.2 . . ?
C7 C6 H6 120.2 . . ?
C6 C7 C8 118.78(11) . . ?
C6 C7 C10 120.36(11) . . ?
C8 C7 C10 120.85(11) . . ?
C9 C8 C7 121.69(11) . . ?
C9 C8 H8 119.2 . . ?
C7 C8 H8 119.2 . . ?
C8 C9 C9A 119.42(10) . . ?
C8 C9 H9 120.3 . . ?
C9A C9 H9 120.3 . . ?
C9 C9A C5A 118.77(11) . . ?
C9 C9A C9B 127.19(11) . . ?
C5A C9A C9B 114.04(10) . . ?
N1 C9B C3A 107.09(11) . . ?
N1 C9B C9A 132.31(11) . . ?
C3A C9B C9A 120.60(11) . . ?
C7 C10 H10A 109.5 . . ?
C7 C10 H10B 109.5 . . ?
H10A C10 H10B 109.5 . . ?
C7 C10 H10C 109.5 . . ?
H10A C10 H10C 109.5 . . ?
H10B C10 H10C 109.5 . . ?

loop_
_geom_bond_atom_site_label_1
_geom_bond_atom_site_label_2
_geom_bond_distance
_geom_bond_site_symmetry_2
_geom_bond_publ_flag
O1 N1 1.2275(14) . ?
O2 N3 1.3739(14) . ?
O2 N1 1.4633(14) . ?
O5 N5 1.2518(13) . ?
N1 C9B 1.3185(15) . ?
N3 C3A 1.3167(16) . ?
N4 N5 1.3016(14) . ?
N4 C3A 1.3724(15) . ?
N5 C5A 1.4650(15) . ?
C3A C9B 1.4050(17) . ?
C5A C6 1.3864(16) . ?
C5A C9A 1.4034(15) . ?
C6 C7 1.3910(16) . ?
C6 H6 0.9500 . ?
C7 C8 1.4103(16) . ?
C7 C10 1.5045(16) . ?
C8 C9 1.3818(16) . ?
C8 H8 0.9500 . ?
C9 C9A 1.4016(16) . ?
C9 H9 0.9500 . ?
C9A C9B 1.4276(16) . ?
C10 H10A 0.9800 . ?
C10 H10B 0.9800 . ?
C10 H10C 0.9800 . ?

loop_
_geom_torsion_atom_site_label_1
_geom_torsion_atom_site_label_2
_geom_torsion_atom_site_label_3
_geom_torsion_atom_site_label_4
_geom_torsion
_geom_torsion_site_symmetry_1
_geom_torsion_site_symmetry_2
_geom_torsion_site_symmetry_3
_geom_torsion_site_symmetry_4
_geom_torsion_publ_flag
N3 O2 N1 O1 179.05(10) . . . . ?
N3 O2 N1 C9B -0.45(12) . . . . ?
N1 O2 N3 C3A 0.50(12) . . . . ?
C3A N4 N5 O5 179.64(10) . . . . ?
C3A N4 N5 C5A -0.30(16) . . . . ?
O2 N3 C3A N4 179.61(10) . . . . ?
O2 N3 C3A C9B -0.38(14) . . . . ?
N5 N4 C3A N3 -179.84(10) . . . . ?
N5 N4 C3A C9B 0.14(17) . . . . ?
O5 N5 C5A C6 -0.53(15) . . . . ?
N4 N5 C5A C6 179.41(10) . . . . ?
O5 N5 C5A C9A 179.72(10) . . . . ?
N4 N5 C5A C9A -0.35(17) . . . . ?
C9A C5A C6 C7 -0.01(17) . . . . ?
N5 C5A C6 C7 -179.76(10) . . . . ?
C5A C6 C7 C8 -1.22(17) . . . . ?
C5A C6 C7 C10 178.02(11) . . . . ?
C6 C7 C8 C9 1.59(17) . . . . ?
C10 C7 C8 C9 -177.65(11) . . . . ?
C7 C8 C9 C9A -0.67(18) . . . . ?
C8 C9 C9A C5A -0.58(17) . . . . ?
C8 C9 C9A C9B 178.96(11) . . . . ?
C6 C5A C9A C9 0.93(17) . . . . ?
N5 C5A C9A C9 -179.32(9) . . . . ?
C6 C5A C9A C9B -178.67(10) . . . . ?
N5 C5A C9A C9B 1.07(15) . . . . ?
O1 N1 C9B C3A -179.15(13) . . . . ?
O2 N1 C9B C3A 0.22(12) . . . . ?
O1 N1 C9B C9A 0.2(2) . . . . ?
O2 N1 C9B C9A 179.57(12) . . . . ?
N3 C3A C9B N1 0.09(15) . . . . ?
N4 C3A C9B N1 -179.89(11) . . . . ?
N3 C3A C9B C9A -179.35(10) . . . . ?
N4 C3A C9B C9A 0.67(19) . . . . ?
C9 C9A C9B N1 -0.1(2) . . . . ?
C5A C9A C9B N1 179.50(12) . . . . ?
C9 C9A C9B C3A 179.22(11) . . . . ?
C5A C9A C9B C3A -1.22(16) . . . . ?

loop_
_exptl_oxdiff_crystal_face_indexfrac_h
_exptl_oxdiff_crystal_face_indexfrac_k
_exptl_oxdiff_crystal_face_indexfrac_l
_exptl_oxdiff_crystal_face_x
_exptl_oxdiff_crystal_face_y
_exptl_oxdiff_crystal_face_z
0.0001 0.9997 0.0002 -0.1398 -0.1179 0.0406
-0.0001 -0.9997 -0.0002 0.1398 0.1179 -0.0406
-0.9990 0.0004 -0.0003 0.1402 -0.2197 0.0480
0.9990 -0.0004 0.0003 -0.1402 0.2197 -0.0480
0.9990 0.9988 0.9995 -0.2353 0.1616 0.1489
-0.0001 -0.0005 0.9989 0.0446 0.0598 0.1563
0.0001 0.0005 -0.9989 -0.0446 -0.0598 -0.1563
0.9988 -1.0006 0.9990 0.0442 0.3974 0.0677
